data_7218001
loop_
_publ_author_name
'Vella-Zarb, Liana'
'Braga, Dario'
'Guy Orpen, A.'
'Baisch, Ulrich'

_publ_section_title
;
 The influence of hydrogen bonding on the planar arrangement of melamine
 in crystal structures of its solvates, cocrystals and salts
;
_journal_issue 35
_journal_name_full CrystEngComm
_journal_page_first 8147
_journal_paper_doi 10.1039/C4CE00748D
_journal_volume 16
_journal_year 2014
_chemical_formula_moiety 'C3 H8 N6, 2(N O3)'
_chemical_formula_sum 'C3 H8 N8 O6'
_chemical_formula_weight 252.17
_chemical_name_systematic 'melaminium dinitrate'
_space_group_crystal_system monoclinic
_space_group_IT_number 14
_space_group_name_Hall '-P 2ybc'
_space_group_name_H-M_alt 'P 1 21/c 1'
_symmetry_space_group_name_Hall '-P 2ybc'
_symmetry_space_group_name_H-M 'P 1 21/c 1'
_atom_sites_solution_hydrogens difmap
_atom_sites_solution_primary direct
_audit_creation_date 2014-04-09
_audit_creation_method
;
Olex2 1.2
(compiled 2014.03.20 svn.r2914 for OlexSys, GUI svn.r4816)
;
_cell_angle_alpha 90
_cell_angle_beta 101.198(9)
_cell_angle_gamma 90
_cell_formula_units_Z 4
_cell_length_a 7.7710(14)
_cell_length_b 9.8924(18)
_cell_length_c 12.186(2)
_cell_measurement_reflns_used 4019
_cell_measurement_temperature 100
_cell_measurement_theta_max 64.94
_cell_measurement_theta_min 5.80
_cell_volume 919.0(3)
_computing_molecular_graphics 'Olex2 (Dolomanov et al., 2009)'
_computing_publication_material 'Olex2 (Dolomanov et al., 2009)'
_computing_structure_refinement 'ShelXL (Sheldrick, 2008)'
_computing_structure_solution 'ShelXS (Sheldrick, 2008)'
_diffrn_ambient_temperature 100.0
_diffrn_measured_fraction_theta_full 0.911
_diffrn_measured_fraction_theta_max 0.967
_diffrn_measurement_device_type 'Bruker X8 Proteum Microstar CCD area detector'
_diffrn_measurement_method 'phi and omega scans'
_diffrn_radiation_monochromator graphite
_diffrn_radiation_type CuK\a
_diffrn_radiation_wavelength 1.54178
_diffrn_reflns_av_R_equivalents 0.2218
_diffrn_reflns_av_unetI/netI 0.6454
_diffrn_reflns_Laue_measured_fraction_full 0.911
_diffrn_reflns_Laue_measured_fraction_max 0.967
_diffrn_reflns_limit_h_max 9
_diffrn_reflns_limit_h_min -8
_diffrn_reflns_limit_k_max 10
_diffrn_reflns_limit_k_min -11
_diffrn_reflns_limit_l_max 14
_diffrn_reflns_limit_l_min -9
_diffrn_reflns_number 5198
_diffrn_reflns_point_group_measured_fraction_full 0.911
_diffrn_reflns_point_group_measured_fraction_max 0.967
_diffrn_reflns_theta_full 67.679
_diffrn_reflns_theta_max 65.118
_diffrn_reflns_theta_min 5.804
_exptl_absorpt_coefficient_mu 1.516
_exptl_absorpt_correction_T_max 0.7526
_exptl_absorpt_correction_T_min 0.5452
_exptl_absorpt_correction_type multi-scan
_exptl_absorpt_process_details
;
SADABS-2008/1 - Bruker AXS area detector 
scaling and absorption correction'
;
_exptl_crystal_colour 'clear light colourless'
_exptl_crystal_colour_lustre clear
_exptl_crystal_colour_modifier light
_exptl_crystal_colour_primary colourless
_exptl_crystal_density_diffrn 1.823
_exptl_crystal_description block
_exptl_crystal_F_000 520
_exptl_crystal_size_max 0.08
_exptl_crystal_size_mid 0.04
_exptl_crystal_size_min 0.04
_refine_diff_density_max 0.425
_refine_diff_density_min -0.420
_refine_diff_density_rms 0.098
_refine_ls_extinction_method none
_refine_ls_goodness_of_fit_ref 1.049
_refine_ls_hydrogen_treatment refxyz
_refine_ls_matrix_type full
_refine_ls_number_parameters 178
_refine_ls_number_reflns 1518
_refine_ls_number_restraints 0
_refine_ls_restrained_S_all 1.049
_refine_ls_R_factor_all 0.3022
_refine_ls_R_factor_gt 0.0335
_refine_ls_shift/su_max 0.001
_refine_ls_shift/su_mean 0.000
_refine_ls_structure_factor_coef Fsqd
_refine_ls_weighting_details
;
 w=1/[\s^2^(Fo^2^)+(0.0638P)^2^]
 where P=(Fo^2^+2Fc^2^)/3
;
_refine_ls_weighting_scheme calc
_refine_ls_wR_factor_gt 0.0905
_refine_ls_wR_factor_ref 0.1046
_reflns_Friedel_coverage 0.000
_reflns_number_gt 901
_reflns_number_total 1518
_reflns_threshold_expression 'I > 2\s(I)'
_cod_duplicate_entry 7216832
_cod_data_source_file c4ce00748d2.cif
_cod_data_source_block 5_741065_MelNO3
_cod_original_cell_volume 918.9(3)
_cod_database_code 7218001
_shelxl_version_number 2013-2
_shelx_space_group_comment
;
The symmetry employed for this shelxl refinement is uniquely defined
by the following loop, which should always be used as a source of
symmetry information in preference to the above space-group names.
They are only intended as comments.
;
_olex2_refinement_description
;
1. Others
 Fixed Uiso: H1(0.017) H2(0.019) H4A(0.022) H4B(0.022) H5A(0.019) H5B(0.019)
 H6A(0.022) H6B(0.022)
;

loop_
_space_group_symop_operation_xyz
'x, y, z'
'-x, y+1/2, -z+1/2'
'-x, -y, -z'
'x, -y-1/2, z-1/2'

loop_
_atom_site_label
_atom_site_type_symbol
_atom_site_fract_x
_atom_site_fract_y
_atom_site_fract_z
_atom_site_U_iso_or_equiv
_atom_site_adp_type
_atom_site_occupancy
_atom_site_site_symmetry_order
_atom_site_calc_flag
_atom_site_refinement_flags_posn
N1 N 0.68880(15) 0.35541(12) 0.57915(16) 0.0138(4) Uani 1 1 d .
H1 H 0.635(2) 0.3716(19) 0.6372(19) 0.017 Uiso 1 1 d R
N2 N 0.78154(15) 0.18509(13) 0.47504(17) 0.0156(5) Uani 1 1 d .
H2 H 0.789(2) 0.1024(18) 0.4647(18) 0.019 Uiso 1 1 d R
N3 N 0.83415(15) 0.41329(12) 0.43111(16) 0.0137(5) Uani 1 1 d .
N4 N 0.64401(17) 0.13223(13) 0.62046(17) 0.0182(5) Uani 1 1 d .
H4A H 0.6570(18) 0.038(2) 0.6070(16) 0.022 Uiso 1 1 d R
H4B H 0.603(3) 0.153(2) 0.663(2) 0.022 Uiso 1 1 d R
N5 N 0.93033(17) 0.23817(13) 0.33541(16) 0.0159(5) Uani 1 1 d .
H5A H 0.972(2) 0.2939(19) 0.3035(19) 0.019 Uiso 1 1 d R
H5B H 0.948(2) 0.1430(19) 0.3181(18) 0.019 Uiso 1 1 d R
N6 N 0.72518(18) 0.57782(12) 0.53072(17) 0.0181(5) Uani 1 1 d .
H6A H 0.768(2) 0.6184(18) 0.497(2) 0.022 Uiso 1 1 d R
H6B H 0.671(2) 0.6000(18) 0.578(2) 0.022 Uiso 1 1 d R
C1 C 0.70318(17) 0.22075(15) 0.56033(19) 0.0146(6) Uani 1 1 d .
C2 C 0.84922(17) 0.28081(16) 0.4143(2) 0.0135(5) Uani 1 1 d .
C3 C 0.75169(18) 0.44913(16) 0.51175(18) 0.0139(5) Uani 1 1 d .
N10 N 0.56158(16) 0.81554(13) 0.69336(18) 0.0145(5) Uani 1 1 d .
O11 O 0.53376(13) 0.69148(10) 0.70594(13) 0.0189(4) Uani 1 1 d .
O13 O 0.50203(14) 0.90299(10) 0.75019(14) 0.0203(4) Uani 1 1 d .
O12 O 0.64602(13) 0.84936(11) 0.62066(13) 0.0229(5) Uani 1 1 d .
N20 N 0.13069(16) 0.36589(13) 0.13084(15) 0.0156(5) Uani 1 1 d .
O21 O 0.11766(13) 0.24040(11) 0.13672(15) 0.0197(4) Uani 1 1 d .
O22 O 0.07772(13) 0.44104(10) 0.20069(13) 0.0218(4) Uani 1 1 d .
O23 O 0.19571(15) 0.41634(10) 0.05347(14) 0.0259(4) Uani 1 1 d .

loop_
_atom_site_aniso_label
_atom_site_aniso_U_11
_atom_site_aniso_U_22
_atom_site_aniso_U_33
_atom_site_aniso_U_23
_atom_site_aniso_U_13
_atom_site_aniso_U_12
N1 0.0156(7) 0.0154(7) 0.0121(13) -0.0009(7) 0.0069(7) 0.0004(5)
N2 0.0152(7) 0.0121(6) 0.0208(15) -0.0013(7) 0.0067(7) 0.0007(5)
N3 0.0137(6) 0.0139(6) 0.0143(13) 0.0008(7) 0.0046(6) 0.0005(4)
N4 0.0198(8) 0.0161(7) 0.0215(16) 0.0001(8) 0.0114(8) 0.0001(5)
N5 0.0200(7) 0.0152(6) 0.0153(14) -0.0001(7) 0.0102(7) -0.0009(5)
N6 0.0177(7) 0.0150(6) 0.0246(15) 0.0002(8) 0.0113(8) 0.0003(5)
C1 0.0078(8) 0.0183(7) 0.0172(17) -0.0027(10) 0.0011(8) -0.0007(5)
C2 0.0100(7) 0.0145(6) 0.0153(17) 0.0014(8) 0.0012(7) 0.0010(5)
C3 0.0087(7) 0.0160(7) 0.0156(16) 0.0028(9) -0.0010(7) -0.0004(5)
N10 0.0148(6) 0.0144(6) 0.0149(15) -0.0013(7) 0.0042(7) 0.0001(4)
O11 0.0201(6) 0.0137(5) 0.0246(13) 0.0013(6) 0.0087(7) -0.0006(4)
O13 0.0256(6) 0.0177(6) 0.0211(11) -0.0052(6) 0.0135(6) 0.0001(4)
O12 0.0319(7) 0.0183(6) 0.0241(14) 0.0020(6) 0.0190(7) -0.0011(4)
N20 0.0153(7) 0.0170(6) 0.0154(15) -0.0001(8) 0.0048(8) 0.0002(5)
O21 0.0218(6) 0.0134(5) 0.0250(13) 0.0026(6) 0.0069(7) -0.0006(4)
O22 0.0274(6) 0.0167(5) 0.0256(12) -0.0033(7) 0.0153(7) 0.0024(4)
O23 0.0381(7) 0.0194(5) 0.0259(13) 0.0021(7) 0.0206(7) -0.0029(4)

loop_
_atom_type_symbol
_atom_type_description
_atom_type_scat_dispersion_real
_atom_type_scat_dispersion_imag
_atom_type_scat_source
C C 0.0181 0.0091 'International Tables Vol C Tables 4.2.6.8 and 6.1.1.4'
H H 0.0000 0.0000 'International Tables Vol C Tables 4.2.6.8 and 6.1.1.4'
N N 0.0311 0.0180 'International Tables Vol C Tables 4.2.6.8 and 6.1.1.4'
O O 0.0492 0.0322 'International Tables Vol C Tables 4.2.6.8 and 6.1.1.4'

loop_
_geom_angle_atom_site_label_1
_geom_angle_atom_site_label_2
_geom_angle_atom_site_label_3
_geom_angle
C1 N1 H1 111.8(12)
C1 N1 C3 120.28(16)
C3 N1 H1 127.9(12)
C1 N2 H2 115.3(14)
C1 N2 C2 120.94(15)
C2 N2 H2 123.7(14)
C3 N3 C2 116.57(16)
H4A N4 H4B 120(2)
C1 N4 H4A 120.5(11)
C1 N4 H4B 119.3(19)
H5A N5 H5B 119.1(18)
C2 N5 H5A 116.1(14)
C2 N5 H5B 124.8(12)
H6A N6 H6B 129(2)
C3 N6 H6A 109.7(15)
C3 N6 H6B 120.7(14)
N2 C1 N1 116.75(16)
N4 C1 N1 121.46(17)
N4 C1 N2 121.79(15)
N3 C2 N2 122.79(17)
N5 C2 N2 117.52(15)
N5 C2 N3 119.69(17)
N3 C3 N1 122.53(14)
N6 C3 N1 117.16(16)
N6 C3 N3 120.31(16)
O13 N10 O11 121.00(15)
O12 N10 O11 118.31(15)
O12 N10 O13 120.66(12)
O21 N20 O22 120.52(15)
O21 N20 O23 119.13(15)
O23 N20 O22 120.34(12)

loop_
_geom_bond_atom_site_label_1
_geom_bond_atom_site_label_2
_geom_bond_distance
N1 H1 0.90(2)
N1 C1 1.360(2)
N1 C3 1.389(2)
N2 H2 0.832(17)
N2 C1 1.350(2)
N2 C2 1.369(2)
N3 C2 1.335(2)
N3 C3 1.322(2)
N4 H4A 0.96(2)
N4 H4B 0.69(2)
N4 C1 1.283(2)
N5 H5A 0.78(2)
N5 H5B 0.980(18)
N5 C2 1.317(2)
N6 H6A 0.71(2)
N6 H6B 0.80(2)
N6 C3 1.317(2)
N10 O11 1.2607(18)
N10 O13 1.2516(19)
N10 O12 1.246(2)
N20 O21 1.2487(18)
N20 O22 1.2580(19)
N20 O23 1.256(2)

loop_
_geom_hbond_atom_site_label_D
_geom_hbond_atom_site_label_H
_geom_hbond_atom_site_label_A
_geom_hbond_distance_DH
_geom_hbond_distance_HA
_geom_hbond_distance_DA
_geom_hbond_angle_DHA
_geom_hbond_site_symmetry_A
N4 H4A O12 0.96(2) 1.88(2) 2.7983(17) 161.3(16) 1_545

loop_
_geom_torsion_atom_site_label_1
_geom_torsion_atom_site_label_2
_geom_torsion_atom_site_label_3
_geom_torsion_atom_site_label_4
_geom_torsion
C1 N1 C3 N3 -3.2(3)
C1 N1 C3 N6 176.45(19)
C1 N2 C2 N3 -3.6(3)
C1 N2 C2 N5 177.17(17)
C2 N2 C1 N1 2.7(2)
C2 N2 C1 N4 -177.73(19)
C2 N3 C3 N1 2.3(3)
C2 N3 C3 N6 -177.28(18)
C3 N1 C1 N2 0.5(3)
C3 N1 C1 N4 -179.05(16)
C3 N3 C2 N2 1.0(3)
C3 N3 C2 N5 -179.82(16)
